data_7038132
loop_
_publ_author_name
'Mondal, Amit Kumar'
'Parmar, Vijay Singh'
'Biswas, Soumava'
'Konar, Sanjit'

_publ_section_title
;
 Tetrahedral M(II) based binuclear double-stranded helicates:
 single-ion-magnet and fluorescence behaviour.
;
_journal_issue 11
_journal_name_full 'Dalton transactions (Cambridge, England : 2003)'
_journal_page_first 4548
_journal_page_last 4557
_journal_paper_doi 10.1039/c5dt04173b
_journal_volume 45
_journal_year 2016
_chemical_formula_moiety 'C52 H36 N4 O6 Zn2, 2(C2 H3 N), C H4 O'
_chemical_formula_sum 'C57 H46 N6 O7 Zn2'
_chemical_formula_weight 1057.78
_space_group_crystal_system triclinic
_space_group_IT_number 2
_space_group_name_Hall '-P 1'
_space_group_name_H-M_alt 'P -1'
_symmetry_space_group_name_Hall '-P 1'
_symmetry_space_group_name_H-M 'P -1'
_atom_sites_solution_hydrogens geom
_audit_creation_method SHELXL-2014/6
_audit_update_record
;
2015-12-29 deposited with the CCDC.
2016-01-25 downloaded from the CCDC.
;
_cell_angle_alpha 70.968(9)
_cell_angle_beta 65.639(8)
_cell_angle_gamma 70.068(9)
_cell_formula_units_Z 2
_cell_length_a 14.061(4)
_cell_length_b 14.295(4)
_cell_length_c 14.799(4)
_cell_measurement_reflns_used 3203
_cell_measurement_temperature 140(2)
_cell_measurement_theta_max 26.50
_cell_measurement_theta_min 2.48
_cell_volume 2487.0(12)
_computing_cell_refinement 'Bruker SAINT'
_computing_data_collection 'Bruker APEX2'
_computing_data_reduction 'Bruker SAINT'
_computing_molecular_graphics 'Bruker SHELXTL'
_computing_publication_material 'Bruker SHELXTL'
_computing_structure_refinement 'SHELXL-2014/6 (Sheldrick, 2014)'
_computing_structure_solution 'SHELXS-97 (Sheldrick 2008)'
_diffrn_ambient_temperature 140(2)
_diffrn_measured_fraction_theta_full 0.988
_diffrn_measured_fraction_theta_max 0.977
_diffrn_measurement_device_type 'Bruker APEX-II CCD'
_diffrn_measurement_method '\f and \w scans'
_diffrn_radiation_type MoK\a
_diffrn_radiation_wavelength 0.71073
_diffrn_reflns_av_R_equivalents 0.0459
_diffrn_reflns_av_unetI/netI 0.0401
_diffrn_reflns_Laue_measured_fraction_full 0.988
_diffrn_reflns_Laue_measured_fraction_max 0.977
_diffrn_reflns_limit_h_max 19
_diffrn_reflns_limit_h_min -19
_diffrn_reflns_limit_k_max 19
_diffrn_reflns_limit_k_min -19
_diffrn_reflns_limit_l_max 20
_diffrn_reflns_limit_l_min -20
_diffrn_reflns_number 54476
_diffrn_reflns_point_group_measured_fraction_full 0.988
_diffrn_reflns_point_group_measured_fraction_max 0.977
_diffrn_reflns_theta_full 25.242
_diffrn_reflns_theta_max 28.805
_diffrn_reflns_theta_min 2.418
_exptl_absorpt_coefficient_mu 1.025
_exptl_absorpt_correction_T_max 0.867
_exptl_absorpt_correction_T_min 0.831
_exptl_absorpt_correction_type multi-scan
_exptl_absorpt_process_details MULTI-SCAN
_exptl_crystal_colour yellow
_exptl_crystal_density_diffrn 1.413
_exptl_crystal_description block
_exptl_crystal_F_000 1092.0
_exptl_crystal_size_max 0.44
_exptl_crystal_size_mid 0.16
_exptl_crystal_size_min 0.15
_refine_diff_density_max 0.561
_refine_diff_density_min -0.443
_refine_diff_density_rms 0.070
_refine_ls_extinction_method none
_refine_ls_goodness_of_fit_ref 0.945
_refine_ls_hydrogen_treatment constr
_refine_ls_matrix_type full
_refine_ls_number_parameters 653
_refine_ls_number_reflns 12655
_refine_ls_number_restraints 0
_refine_ls_restrained_S_all 0.945
_refine_ls_R_factor_all 0.0570
_refine_ls_R_factor_gt 0.0373
_refine_ls_shift/su_max 0.003
_refine_ls_shift/su_mean 0.000
_refine_ls_structure_factor_coef Fsqd
_refine_ls_weighting_details 'w=1/[\s^2^(Fo^2^)+(0.1000P)^2^] where P=(Fo^2^+2Fc^2^)/3'
_refine_ls_weighting_scheme calc
_refine_ls_wR_factor_gt 0.1152
_refine_ls_wR_factor_ref 0.1317
_reflns_Friedel_coverage 0.000
_reflns_number_gt 9793
_reflns_number_total 12655
_reflns_threshold_expression 'I > 2\s(I)'
_cod_data_source_file c5dt04173b2.cif
_cod_data_source_block AMZn1
_cod_depositor_comments
;
The following automatic conversions were performed:

'_exptl_absorpt_correction_type' value 'MULTI-SCAN' changed to
'multi-scan' according to
/usr/data/users/saulius/crontab/automatic-downloads/rss-feeds/RSC/lib/dictionaries/cif_core.dic
dictionary named 'cif_core.dic' version 2.4.2 from 2011-04-26.

Automatic conversion script
Id: cif_fix_values 4268 2015-11-12 08:31:59Z antanas 

 Adding full bibliography for 7038130--7038133.cif.
;
_cod_database_code 7038132
_shelx_space_group_comment
;
The symmetry employed for this shelxl refinement is uniquely defined
by the following loop, which should always be used as a source of
symmetry information in preference to the above space-group names.
They are only intended as comments.
;
_shelxl_version_number 2014/6

loop_
_space_group_symop_operation_xyz
'x, y, z'
'-x, -y, -z'

loop_
_atom_site_label
_atom_site_type_symbol
_atom_site_fract_x
_atom_site_fract_y
_atom_site_fract_z
_atom_site_U_iso_or_equiv
_atom_site_adp_type
_atom_site_occupancy
_atom_site_site_symmetry_order
_atom_site_calc_flag
_atom_site_refinement_flags_posn
_atom_site_refinement_flags_adp
Zn1 Zn 0.91159(2) 0.36306(2) 1.01984(2) 0.02451(8) Uani 1 1 d . .
Zn2 Zn 0.56197(2) 0.85979(2) 0.38363(2) 0.02754(8) Uani 1 1 d . .
O6 O 0.84739(12) 0.40915(10) 0.58122(9) 0.0299(3) Uani 1 1 d . .
O4 O 0.83905(11) 0.40210(12) 1.14760(10) 0.0321(3) Uani 1 1 d . .
O2 O 0.57727(12) 0.98666(11) 0.29053(11) 0.0366(3) Uani 1 1 d . .
O3 O 1.01175(12) 0.23351(11) 1.02201(12) 0.0371(3) Uani 1 1 d . .
N2 N 0.77821(12) 0.39365(12) 0.98496(11) 0.0225(3) Uani 1 1 d . .
O1 O 0.44529(13) 0.81712(14) 0.38574(12) 0.0437(4) Uani 1 1 d . .
N5 N 0.71999(13) 0.79113(12) 0.34527(11) 0.0240(3) Uani 1 1 d . .
O5 O 0.83127(15) 0.81468(11) 0.68536(13) 0.0433(4) Uani 1 1 d . .
N1 N 1.00944(12) 0.43746(12) 0.89458(11) 0.0230(3) Uani 1 1 d . .
N6 N 0.51485(13) 0.84418(12) 0.53467(12) 0.0258(3) Uani 1 1 d . .
C5 C 0.78909(14) 0.39739(13) 0.88376(13) 0.0205(4) Uani 1 1 d . .
C37 C 0.73501(15) 0.42466(14) 1.19292(14) 0.0251(4) Uani 1 1 d . .
C9 C 0.75721(15) 0.69301(14) 0.40188(13) 0.0226(4) Uani 1 1 d . .
C4 C 0.73020(15) 0.47845(14) 0.83070(14) 0.0232(4) Uani 1 1 d . .
H4 H 0.6770 0.5301 0.8639 0.028 Uiso 1 1 calc R U
C17 C 0.96587(15) 0.53344(14) 0.83930(14) 0.0233(4) Uani 1 1 d . .
C10 C 0.70729(16) 0.61519(15) 0.42208(13) 0.0251(4) Uani 1 1 d . .
H10 H 0.6521 0.6273 0.3955 0.030 Uiso 1 1 calc R U
C2 C 0.82557(15) 0.40814(14) 0.68216(13) 0.0232(4) Uani 1 1 d . .
C11 C 0.73843(16) 0.52031(15) 0.48095(13) 0.0253(4) Uani 1 1 d . .
H11 H 0.7059 0.4668 0.4938 0.030 Uiso 1 1 calc R U
C31 C 0.68345(15) 0.42480(14) 1.04753(13) 0.0236(4) Uani 1 1 d . .
H31 H 0.6248 0.4421 1.0241 0.028 Uiso 1 1 calc R U
C44 C 1.11089(15) 0.39550(15) 0.85876(14) 0.0259(4) Uani 1 1 d . .
H44 H 1.1527 0.4341 0.7993 0.031 Uiso 1 1 calc R U
C12 C 0.81764(16) 0.50489(14) 0.52062(13) 0.0236(4) Uani 1 1 d . .
C32 C 0.65776(15) 0.43596(15) 1.14845(14) 0.0267(4) Uani 1 1 d . .
C8 C 0.83681(15) 0.67579(15) 0.44217(14) 0.0259(4) Uani 1 1 d . .
H8 H 0.8701 0.7288 0.4291 0.031 Uiso 1 1 calc R U
C1 C 0.88408(16) 0.32613(14) 0.73377(14) 0.0259(4) Uani 1 1 d . .
H1 H 0.9356 0.2736 0.7008 0.031 Uiso 1 1 calc R U
C7 C 0.86751(16) 0.58130(15) 0.50145(14) 0.0273(4) Uani 1 1 d . .
H7 H 0.9222 0.5690 0.5287 0.033 Uiso 1 1 calc R U
C45 C 0.79111(17) 0.84170(15) 0.28100(14) 0.0284(4) Uani 1 1 d . .
H45 H 0.8642 0.8073 0.2721 0.034 Uiso 1 1 calc R U
C18 C 0.59029(15) 0.83805(14) 0.57917(14) 0.0250(4) Uani 1 1 d . .
C3 C 0.74850(16) 0.48447(14) 0.72996(14) 0.0248(4) Uani 1 1 d . .
H3 H 0.7087 0.5403 0.6937 0.030 Uiso 1 1 calc R U
C14 C 0.95123(18) 0.64909(16) 0.68295(15) 0.0321(5) Uani 1 1 d . .
H14 H 0.9722 0.6646 0.6110 0.039 Uiso 1 1 calc R U
C16 C 0.88702(17) 0.60430(15) 0.89282(15) 0.0289(4) Uani 1 1 d . .
H16 H 0.8637 0.5885 0.9650 0.035 Uiso 1 1 calc R U
C6 C 0.86643(16) 0.32160(15) 0.83450(14) 0.0251(4) Uani 1 1 d . .
H6 H 0.9074 0.2664 0.8701 0.030 Uiso 1 1 calc R U
C38 C 1.11570(17) 0.22034(16) 0.97662(16) 0.0307(4) Uani 1 1 d . .
C13 C 0.99780(16) 0.55547(15) 0.73323(14) 0.0272(4) Uani 1 1 d . .
H13 H 1.0509 0.5068 0.6959 0.033 Uiso 1 1 calc R U
C46 C 0.77174(18) 0.94377(16) 0.22182(15) 0.0309(4) Uani 1 1 d . .
C47 C 0.66794(19) 1.00897(15) 0.22666(15) 0.0320(5) Uani 1 1 d . .
C43 C 1.16685(16) 0.29602(16) 0.89997(15) 0.0291(4) Uani 1 1 d . .
C23 C 0.60144(16) 0.76407(14) 0.66477(14) 0.0280(4) Uani 1 1 d . .
H23 H 0.5545 0.7193 0.6982 0.034 Uiso 1 1 calc R U
C24 C 0.42031(16) 0.82893(15) 0.59320(16) 0.0304(4) Uani 1 1 d . .
H24 H 0.4023 0.8236 0.6637 0.036 Uiso 1 1 calc R U
C15 C 0.87470(18) 0.71932(15) 0.73739(17) 0.0327(5) Uani 1 1 d . .
C20 C 0.73806(18) 0.89554(15) 0.56810(16) 0.0312(4) Uani 1 1 d . .
H20 H 0.7837 0.9415 0.5361 0.037 Uiso 1 1 calc R U
C21 C 0.74993(18) 0.81948(15) 0.65238(16) 0.0302(4) Uani 1 1 d . .
C52 C 0.84167(19) 0.69839(16) 0.84197(17) 0.0346(5) Uani 1 1 d . .
H52 H 0.7887 0.7475 0.8788 0.041 Uiso 1 1 calc R U
C19 C 0.65932(17) 0.90359(14) 0.53145(15) 0.0278(4) Uani 1 1 d . .
H19 H 0.6520 0.9545 0.4729 0.033 Uiso 1 1 calc R U
C36 C 0.69465(18) 0.43945(17) 1.29334(15) 0.0327(5) Uani 1 1 d . .
H36 H 0.7440 0.4316 1.3254 0.039 Uiso 1 1 calc R U
C22 C 0.68061(18) 0.75523(15) 0.70175(15) 0.0318(5) Uani 1 1 d . .
H22 H 0.6873 0.7051 0.7609 0.038 Uiso 1 1 calc R U
O8 O 0.3768(2) 0.9285(2) 0.21340(19) 0.0794(7) Uani 1 1 d . .
H8A H 0.3989 0.9004 0.2629 0.119 Uiso 1 1 calc R U
C42 C 1.28063(18) 0.27308(19) 0.85688(17) 0.0385(5) Uani 1 1 d . .
H42 H 1.3146 0.3239 0.8064 0.046 Uiso 1 1 calc R U
C25 C 0.34014(17) 0.81935(16) 0.56246(18) 0.0352(5) Uani 1 1 d . .
C26 C 0.35654(19) 0.80904(17) 0.46476(18) 0.0393(5) Uani 1 1 d . .
C50 C 0.8644(2) 0.97904(19) 0.15316(17) 0.0437(6) Uani 1 1 d . .
H50 H 0.9334 0.9362 0.1519 0.052 Uiso 1 1 calc R U
C39 C 1.1828(2) 0.12439(18) 1.00359(19) 0.0407(5) Uani 1 1 d . .
H39 H 1.1509 0.0719 1.0533 0.049 Uiso 1 1 calc R U
C33 C 0.54704(18) 0.4628(2) 1.20480(17) 0.0434(6) Uani 1 1 d . .
H33 H 0.4958 0.4711 1.1747 0.052 Uiso 1 1 calc R U
C41 C 1.3429(2) 0.1794(2) 0.8862(2) 0.0493(6) Uani 1 1 d . .
H41 H 1.4191 0.1653 0.8567 0.059 Uiso 1 1 calc R U
C48 C 0.6639(2) 1.10539(17) 0.15867(17) 0.0458(6) Uani 1 1 d . .
H48 H 0.5960 1.1502 0.1590 0.055 Uiso 1 1 calc R U
C49 C 0.8579(3) 1.0730(2) 0.0885(2) 0.0559(7) Uani 1 1 d . .
H49 H 0.9210 1.0950 0.0423 0.067 Uiso 1 1 calc R U
C40 C 1.2919(2) 0.10531(19) 0.9602(2) 0.0474(6) Uani 1 1 d . .
H40 H 1.3343 0.0401 0.9809 0.057 Uiso 1 1 calc R U
C35 C 0.5871(2) 0.4647(2) 1.34539(17) 0.0452(6) Uani 1 1 d . .
H35 H 0.5632 0.4739 1.4127 0.054 Uiso 1 1 calc R U
C30 C 0.23977(19) 0.81195(19) 0.6401(2) 0.0491(6) Uani 1 1 d . .
H30 H 0.2283 0.8191 0.7056 0.059 Uiso 1 1 calc R U
N8 N 0.5183(2) 0.6618(2) -0.0378(2) 0.0684(7) Uani 1 1 d . .
C34 C 0.5115(2) 0.4771(3) 1.30162(19) 0.0552(7) Uani 1 1 d . .
H34 H 0.4367 0.4952 1.3383 0.066 Uiso 1 1 calc R U
C51 C 0.7561(3) 1.13532(19) 0.09234(19) 0.0556(7) Uani 1 1 d . .
H51 H 0.7504 1.2005 0.0477 0.067 Uiso 1 1 calc R U
C29 C 0.1579(2) 0.7946(2) 0.6234(3) 0.0623(8) Uani 1 1 d . .
H29 H 0.0905 0.7918 0.6760 0.075 Uiso 1 1 calc R U
C27 C 0.2726(2) 0.7879(2) 0.4509(2) 0.0576(7) Uani 1 1 d . .
H27 H 0.2829 0.7779 0.3867 0.069 Uiso 1 1 calc R U
N7 N 1.0244(2) 0.1197(2) 0.6306(3) 0.0900(11) Uani 1 1 d . .
C56 C 0.4693(3) 0.6970(2) 0.0300(3) 0.0600(7) Uani 1 1 d . .
C28 C 0.1768(2) 0.7814(3) 0.5283(3) 0.0713(10) Uani 1 1 d . .
H28 H 0.1220 0.7676 0.5165 0.086 Uiso 1 1 calc R U
C54 C 0.9739(2) 0.0639(2) 0.6564(3) 0.0675(9) Uani 1 1 d . .
C80 C 0.4040(3) 1.0244(3) 0.1668(3) 0.0781(11) Uani 1 1 d . .
H80A H 0.3398 1.0774 0.1594 0.117 Uiso 1 1 calc R U
H80B H 0.4591 1.0213 0.0997 0.117 Uiso 1 1 calc R U
H80C H 0.4317 1.0408 0.2092 0.117 Uiso 1 1 calc R U
C53 C 0.9067(3) -0.0066(3) 0.6883(4) 0.1085(16) Uani 1 1 d . .
H53A H 0.8314 0.0275 0.7186 0.163 Uiso 1 1 calc R U
H53B H 0.9286 -0.0657 0.7385 0.163 Uiso 1 1 calc R U
H53C H 0.9149 -0.0295 0.6292 0.163 Uiso 1 1 calc R U
C55 C 0.4049(4) 0.7411(4) 0.1191(3) 0.1099(16) Uani 1 1 d . .
H55A H 0.3296 0.7398 0.1388 0.165 Uiso 1 1 calc R U
H55B H 0.4100 0.8118 0.1031 0.165 Uiso 1 1 calc R U
H55C H 0.4317 0.7016 0.1753 0.165 Uiso 1 1 calc R U

loop_
_atom_site_aniso_label
_atom_site_aniso_U_11
_atom_site_aniso_U_22
_atom_site_aniso_U_33
_atom_site_aniso_U_23
_atom_site_aniso_U_13
_atom_site_aniso_U_12
Zn1 0.01995(12) 0.03217(13) 0.01991(12) -0.00448(9) -0.00587(9) -0.00666(9)
Zn2 0.02421(13) 0.03172(14) 0.02526(13) -0.00100(9) -0.01020(10) -0.00766(10)
O6 0.0443(9) 0.0249(7) 0.0187(6) -0.0083(5) -0.0123(6) -0.0008(6)
O4 0.0238(7) 0.0536(9) 0.0221(7) -0.0111(6) -0.0059(6) -0.0126(6)
O2 0.0355(8) 0.0312(8) 0.0303(7) 0.0010(6) -0.0091(6) -0.0029(6)
O3 0.0300(8) 0.0310(8) 0.0459(9) -0.0031(6) -0.0139(7) -0.0056(6)
N2 0.0231(8) 0.0282(8) 0.0180(7) -0.0042(6) -0.0065(6) -0.0096(6)
O1 0.0394(9) 0.0626(11) 0.0399(9) -0.0075(8) -0.0167(7) -0.0245(8)
N5 0.0248(8) 0.0261(8) 0.0206(7) -0.0034(6) -0.0076(6) -0.0071(6)
O5 0.0631(11) 0.0261(7) 0.0596(10) 0.0054(7) -0.0453(9) -0.0164(7)
N1 0.0198(7) 0.0309(8) 0.0200(7) -0.0073(6) -0.0065(6) -0.0066(6)
N6 0.0231(8) 0.0243(8) 0.0273(8) -0.0038(6) -0.0095(7) -0.0030(6)
C5 0.0198(9) 0.0253(9) 0.0180(8) -0.0044(7) -0.0056(7) -0.0087(7)
C37 0.0260(10) 0.0308(10) 0.0201(9) -0.0061(7) -0.0051(7) -0.0114(8)
C9 0.0210(9) 0.0266(9) 0.0170(8) -0.0058(7) -0.0036(7) -0.0044(7)
C4 0.0227(9) 0.0253(9) 0.0217(9) -0.0084(7) -0.0075(7) -0.0025(7)
C17 0.0229(9) 0.0285(9) 0.0225(9) -0.0031(7) -0.0094(7) -0.0110(7)
C10 0.0253(9) 0.0319(10) 0.0198(9) -0.0051(7) -0.0083(7) -0.0085(8)
C2 0.0270(9) 0.0242(9) 0.0187(8) -0.0054(7) -0.0076(7) -0.0062(7)
C11 0.0288(10) 0.0289(9) 0.0183(8) -0.0062(7) -0.0045(7) -0.0104(8)
C31 0.0210(9) 0.0305(9) 0.0208(9) -0.0050(7) -0.0067(7) -0.0088(7)
C44 0.0214(9) 0.0373(10) 0.0218(9) -0.0121(8) -0.0054(7) -0.0074(8)
C12 0.0283(10) 0.0232(9) 0.0169(8) -0.0067(7) -0.0075(7) -0.0013(7)
C32 0.0221(9) 0.0369(10) 0.0214(9) -0.0082(8) -0.0022(7) -0.0120(8)
C8 0.0235(9) 0.0277(9) 0.0274(9) -0.0081(8) -0.0070(8) -0.0074(7)
C1 0.0281(10) 0.0235(9) 0.0221(9) -0.0058(7) -0.0065(8) -0.0031(7)
C7 0.0258(10) 0.0313(10) 0.0272(9) -0.0100(8) -0.0123(8) -0.0023(8)
C45 0.0284(10) 0.0325(10) 0.0228(9) -0.0055(8) -0.0067(8) -0.0084(8)
C18 0.0244(9) 0.0248(9) 0.0235(9) -0.0057(7) -0.0086(7) -0.0022(7)
C3 0.0268(10) 0.0242(9) 0.0224(9) -0.0054(7) -0.0106(8) -0.0017(7)
C14 0.0417(12) 0.0387(11) 0.0246(10) -0.0003(8) -0.0138(9) -0.0229(10)
C16 0.0320(11) 0.0346(10) 0.0245(9) -0.0094(8) -0.0144(8) -0.0043(8)
C6 0.0255(10) 0.0261(9) 0.0221(9) -0.0035(7) -0.0094(8) -0.0042(7)
C38 0.0306(11) 0.0314(10) 0.0344(11) -0.0116(8) -0.0171(9) -0.0007(8)
C13 0.0258(10) 0.0353(10) 0.0224(9) -0.0060(8) -0.0055(8) -0.0130(8)
C46 0.0384(11) 0.0311(10) 0.0228(9) -0.0015(8) -0.0076(8) -0.0157(9)
C47 0.0452(13) 0.0264(10) 0.0233(9) -0.0031(8) -0.0096(9) -0.0119(9)
C43 0.0234(10) 0.0373(11) 0.0280(10) -0.0162(8) -0.0082(8) -0.0009(8)
C23 0.0311(10) 0.0249(9) 0.0249(9) -0.0016(7) -0.0087(8) -0.0075(8)
C24 0.0262(10) 0.0259(10) 0.0311(10) -0.0017(8) -0.0075(8) -0.0039(8)
C15 0.0419(12) 0.0257(10) 0.0420(12) 0.0004(8) -0.0266(10) -0.0136(9)
C20 0.0386(12) 0.0244(9) 0.0338(11) -0.0005(8) -0.0172(9) -0.0109(8)
C21 0.0383(11) 0.0246(9) 0.0358(11) -0.0078(8) -0.0209(9) -0.0057(8)
C52 0.0410(12) 0.0310(11) 0.0394(12) -0.0139(9) -0.0226(10) -0.0006(9)
C19 0.0332(11) 0.0222(9) 0.0267(10) -0.0014(7) -0.0123(8) -0.0061(8)
C36 0.0347(11) 0.0463(12) 0.0228(9) -0.0079(9) -0.0080(8) -0.0182(10)
C22 0.0445(13) 0.0253(10) 0.0273(10) -0.0003(8) -0.0180(9) -0.0082(9)
O8 0.0776(17) 0.0973(19) 0.0749(16) -0.0249(14) -0.0335(14) -0.0191(14)
C42 0.0253(11) 0.0546(14) 0.0384(12) -0.0231(10) -0.0100(9) -0.0012(10)
C25 0.0247(10) 0.0268(10) 0.0468(13) 0.0012(9) -0.0117(9) -0.0067(8)
C26 0.0351(12) 0.0380(12) 0.0478(13) 0.0032(10) -0.0212(10) -0.0151(10)
C50 0.0470(14) 0.0462(13) 0.0369(12) -0.0003(10) -0.0087(11) -0.0253(11)
C39 0.0444(13) 0.0348(12) 0.0479(13) -0.0139(10) -0.0266(11) 0.0028(10)
C33 0.0246(11) 0.0797(18) 0.0307(11) -0.0237(11) -0.0022(9) -0.0159(11)
C41 0.0283(12) 0.0624(16) 0.0635(17) -0.0367(14) -0.0211(12) 0.0103(11)
C48 0.0661(17) 0.0268(11) 0.0318(12) -0.0010(9) -0.0110(11) -0.0081(11)
C49 0.0680(19) 0.0481(15) 0.0469(15) 0.0011(12) -0.0058(13) -0.0364(14)
C40 0.0431(14) 0.0428(13) 0.0619(16) -0.0253(12) -0.0318(13) 0.0139(11)
C35 0.0411(13) 0.0744(17) 0.0245(11) -0.0215(11) 0.0021(9) -0.0255(12)
C30 0.0277(12) 0.0471(14) 0.0577(15) 0.0009(12) -0.0080(11) -0.0109(10)
N8 0.0623(17) 0.0631(16) 0.0679(17) -0.0169(14) -0.0153(14) -0.0070(13)
C34 0.0274(12) 0.103(2) 0.0354(13) -0.0366(14) 0.0075(10) -0.0181(13)
C51 0.086(2) 0.0318(12) 0.0404(13) 0.0034(10) -0.0121(14) -0.0260(14)
C29 0.0297(13) 0.0637(18) 0.078(2) 0.0047(15) -0.0109(13) -0.0218(12)
C27 0.0505(16) 0.0718(19) 0.0627(17) 0.0062(14) -0.0316(14) -0.0333(14)
N7 0.0562(16) 0.0700(18) 0.151(3) -0.0664(19) -0.0054(18) -0.0209(14)
C56 0.0527(17) 0.0557(17) 0.073(2) -0.0211(15) -0.0141(16) -0.0166(14)
C28 0.0474(17) 0.075(2) 0.097(3) 0.0179(18) -0.0383(18) -0.0384(16)
C54 0.0479(17) 0.0555(17) 0.107(3) -0.0419(18) -0.0184(17) -0.0089(14)
C80 0.078(2) 0.081(2) 0.069(2) -0.0363(19) -0.0410(19) 0.0273(19)
C53 0.073(3) 0.069(2) 0.192(5) -0.023(3) -0.046(3) -0.028(2)
C55 0.098(3) 0.126(4) 0.122(3) -0.085(3) 0.011(3) -0.050(3)

loop_
_atom_type_symbol
_atom_type_description
_atom_type_scat_dispersion_real
_atom_type_scat_dispersion_imag
_atom_type_scat_source
C C 0.0033 0.0016 'International Tables Vol C Tables 4.2.6.8 and 6.1.1.4'
H H 0.0000 0.0000 'International Tables Vol C Tables 4.2.6.8 and 6.1.1.4'
N N 0.0061 0.0033 'International Tables Vol C Tables 4.2.6.8 and 6.1.1.4'
O O 0.0106 0.0060 'International Tables Vol C Tables 4.2.6.8 and 6.1.1.4'
Zn Zn 0.2839 1.4301 'International Tables Vol C Tables 4.2.6.8 and 6.1.1.4'

loop_
_geom_angle_atom_site_label_1
_geom_angle_atom_site_label_2
_geom_angle_atom_site_label_3
_geom_angle
O3 Zn1 O4 115.21(7)
O3 Zn1 N2 122.79(7)
O4 Zn1 N2 95.93(6)
O3 Zn1 N1 95.64(7)
O4 Zn1 N1 125.84(7)
N2 Zn1 N1 103.30(6)
O2 Zn2 O1 111.38(7)
O2 Zn2 N6 122.50(7)
O1 Zn2 N6 96.13(7)
O2 Zn2 N5 96.38(7)
O1 Zn2 N5 129.49(7)
N6 Zn2 N5 103.42(7)
C2 O6 C12 115.64(14)
C37 O4 Zn1 125.57(13)
C47 O2 Zn2 125.82(14)
C38 O3 Zn1 124.33(13)
C31 N2 C5 118.73(16)
C31 N2 Zn1 121.29(13)
C5 N2 Zn1 119.16(12)
C26 O1 Zn2 124.49(15)
C45 N5 C9 117.77(17)
C45 N5 Zn2 120.55(14)
C9 N5 Zn2 120.58(12)
C21 O5 C15 116.66(15)
C44 N1 C17 119.00(16)
C44 N1 Zn1 120.63(14)
C17 N1 Zn1 120.15(12)
C24 N6 C18 119.46(17)
C24 N6 Zn2 120.65(15)
C18 N6 Zn2 119.50(12)
C4 C5 C6 119.30(17)
C4 C5 N2 121.59(16)
C6 C5 N2 118.93(17)
O4 C37 C36 118.31(18)
O4 C37 C32 124.74(17)
C36 C37 C32 116.95(18)
C8 C9 C10 119.99(17)
C8 C9 N5 121.12(17)
C10 C9 N5 118.76(17)
C3 C4 C5 120.48(17)
C3 C4 H4 119.8
C5 C4 H4 119.8
C16 C17 C13 119.68(18)
C16 C17 N1 118.73(16)
C13 C17 N1 121.54(17)
C11 C10 C9 120.04(18)
C11 C10 H10 120.0
C9 C10 H10 120.0
C1 C2 C3 121.08(17)
C1 C2 O6 116.53(16)
C3 C2 O6 122.39(17)
C12 C11 C10 119.03(17)
C12 C11 H11 120.5
C10 C11 H11 120.5
N2 C31 C32 126.85(18)
N2 C31 H31 116.6
C32 C31 H31 116.6
N1 C44 C43 126.59(18)
N1 C44 H44 116.7
C43 C44 H44 116.7
C11 C12 C7 121.52(17)
C11 C12 O6 118.54(17)
C7 C12 O6 119.93(17)
C33 C32 C37 119.28(18)
C33 C32 C31 115.86(19)
C37 C32 C31 124.84(17)
C7 C8 C9 120.02(18)
C7 C8 H8 120.0
C9 C8 H8 120.0
C2 C1 C6 119.05(18)
C2 C1 H1 120.5
C6 C1 H1 120.5
C12 C7 C8 119.39(18)
C12 C7 H7 120.3
C8 C7 H7 120.3
N5 C45 C46 127.4(2)
N5 C45 H45 116.3
C46 C45 H45 116.3
C23 C18 C19 119.13(19)
C23 C18 N6 121.62(17)
C19 C18 N6 119.10(17)
C4 C3 C2 119.47(18)
C4 C3 H3 120.3
C2 C3 H3 120.3
C15 C14 C13 119.99(18)
C15 C14 H14 120.0
C13 C14 H14 120.0
C17 C16 C52 120.60(18)
C17 C16 H16 119.7
C52 C16 H16 119.7
C1 C6 C5 120.61(18)
C1 C6 H6 119.7
C5 C6 H6 119.7
O3 C38 C39 118.4(2)
O3 C38 C43 124.38(19)
C39 C38 C43 117.2(2)
C14 C13 C17 119.43(19)
C14 C13 H13 120.3
C17 C13 H13 120.3
C50 C46 C47 119.30(19)
C50 C46 C45 115.9(2)
C47 C46 C45 124.82(18)
O2 C47 C48 118.2(2)
O2 C47 C46 124.59(18)
C48 C47 C46 117.2(2)
C42 C43 C38 119.2(2)
C42 C43 C44 116.06(19)
C38 C43 C44 124.65(18)
C22 C23 C18 120.32(18)
C22 C23 H23 119.8
C18 C23 H23 119.8
N6 C24 C25 126.9(2)
N6 C24 H24 116.6
C25 C24 H24 116.6
C14 C15 C52 121.27(19)
C14 C15 O5 119.27(19)
C52 C15 O5 119.4(2)
C19 C20 C21 119.30(19)
C19 C20 H20 120.3
C21 C20 H20 120.3
C22 C21 C20 120.4(2)
C22 C21 O5 122.88(18)
C20 C21 O5 116.66(18)
C15 C52 C16 119.0(2)
C15 C52 H52 120.5
C16 C52 H52 120.5
C20 C19 C18 120.89(18)
C20 C19 H19 119.6
C18 C19 H19 119.6
C35 C36 C37 121.9(2)
C35 C36 H36 119.0
C37 C36 H36 119.0
C21 C22 C23 119.89(18)
C21 C22 H22 120.1
C23 C22 H22 120.1
C80 O8 H8A 109.5
C41 C42 C43 121.7(2)
C41 C42 H42 119.1
C43 C42 H42 119.1
C26 C25 C30 118.7(2)
C26 C25 C24 125.41(19)
C30 C25 C24 115.7(2)
O1 C26 C25 124.3(2)
O1 C26 C27 117.7(2)
C25 C26 C27 118.0(2)
C49 C50 C46 122.1(3)
C49 C50 H50 118.9
C46 C50 H50 118.9
C40 C39 C38 121.8(2)
C40 C39 H39 119.1
C38 C39 H39 119.1
C34 C33 C32 121.8(2)
C34 C33 H33 119.1
C32 C33 H33 119.1
C42 C41 C40 118.6(2)
C42 C41 H41 120.7
C40 C41 H41 120.7
C51 C48 C47 121.3(3)
C51 C48 H48 119.4
C47 C48 H48 119.4
C50 C49 C51 118.1(2)
C50 C49 H49 120.9
C51 C49 H49 120.9
C39 C40 C41 121.5(2)
C39 C40 H40 119.2
C41 C40 H40 119.2
C36 C35 C34 121.2(2)
C36 C35 H35 119.4
C34 C35 H35 119.4
C29 C30 C25 122.1(3)
C29 C30 H30 119.0
C25 C30 H30 119.0
C33 C34 C35 118.8(2)
C33 C34 H34 120.6
C35 C34 H34 120.6
C48 C51 C49 122.0(2)
C48 C51 H51 119.0
C49 C51 H51 119.0
C30 C29 C28 118.3(3)
C30 C29 H29 120.8
C28 C29 H29 120.8
C28 C27 C26 121.2(3)
C28 C27 H27 119.4
C26 C27 H27 119.4
N8 C56 C55 179.0(4)
C27 C28 C29 121.7(3)
C27 C28 H28 119.2
C29 C28 H28 119.2
N7 C54 C53 178.5(5)
O8 C80 H80A 109.5
O8 C80 H80B 109.5
H80A C80 H80B 109.5
O8 C80 H80C 109.5
H80A C80 H80C 109.5
H80B C80 H80C 109.5
C54 C53 H53A 109.5
C54 C53 H53B 109.5
H53A C53 H53B 109.5
C54 C53 H53C 109.5
H53A C53 H53C 109.5
H53B C53 H53C 109.5
C56 C55 H55A 109.5
C56 C55 H55B 109.5
H55A C55 H55B 109.5
C56 C55 H55C 109.5
H55A C55 H55C 109.5
H55B C55 H55C 109.5

loop_
_geom_bond_atom_site_label_1
_geom_bond_atom_site_label_2
_geom_bond_distance
Zn1 O3 1.9064(16)
Zn1 O4 1.9068(14)
Zn1 N2 2.0168(17)
Zn1 N1 2.0169(16)
Zn2 O2 1.9042(15)
Zn2 O1 1.9215(16)
Zn2 N6 2.0098(17)
Zn2 N5 2.0146(17)
O6 C2 1.392(2)
O6 C12 1.404(2)
O4 C37 1.305(2)
O2 C47 1.306(3)
O3 C38 1.307(3)
N2 C31 1.295(2)
N2 C5 1.426(2)
O1 C26 1.321(3)
N5 C45 1.299(2)
N5 C9 1.428(2)
O5 C21 1.391(3)
O5 C15 1.400(2)
N1 C44 1.294(2)
N1 C17 1.427(2)
N6 C24 1.300(3)
N6 C18 1.429(3)
C5 C4 1.391(3)
C5 C6 1.395(3)
C37 C36 1.415(3)
C37 C32 1.428(3)
C9 C8 1.391(3)
C9 C10 1.401(3)
C4 C3 1.383(3)
C4 H4 0.9500
C17 C16 1.384(3)
C17 C13 1.399(3)
C10 C11 1.389(3)
C10 H10 0.9500
C2 C1 1.383(3)
C2 C3 1.389(3)
C11 C12 1.386(3)
C11 H11 0.9500
C31 C32 1.434(3)
C31 H31 0.9500
C44 C43 1.442(3)
C44 H44 0.9500
C12 C7 1.386(3)
C32 C33 1.413(3)
C8 C7 1.387(3)
C8 H8 0.9500
C1 C6 1.390(3)
C1 H1 0.9500
C7 H7 0.9500
C45 C46 1.436(3)
C45 H45 0.9500
C18 C23 1.387(3)
C18 C19 1.393(3)
C3 H3 0.9500
C14 C15 1.375(3)
C14 C13 1.389(3)
C14 H14 0.9500
C16 C52 1.390(3)
C16 H16 0.9500
C6 H6 0.9500
C38 C39 1.415(3)
C38 C43 1.425(3)
C13 H13 0.9500
C46 C50 1.417(3)
C46 C47 1.426(3)
C47 C48 1.416(3)
C43 C42 1.418(3)
C23 C22 1.384(3)
C23 H23 0.9500
C24 C25 1.437(3)
C24 H24 0.9500
C15 C52 1.379(3)
C20 C19 1.379(3)
C20 C21 1.389(3)
C20 H20 0.9500
C21 C22 1.383(3)
C52 H52 0.9500
C19 H19 0.9500
C36 C35 1.364(3)
C36 H36 0.9500
C22 H22 0.9500
O8 C80 1.423(5)
O8 H8A 0.8400
C42 C41 1.373(3)
C42 H42 0.9500
C25 C26 1.416(3)
C25 C30 1.417(3)
C26 C27 1.419(3)
C50 C49 1.371(3)
C50 H50 0.9500
C39 C40 1.363(4)
C39 H39 0.9500
C33 C34 1.370(3)
C33 H33 0.9500
C41 C40 1.396(4)
C41 H41 0.9500
C48 C51 1.372(4)
C48 H48 0.9500
C49 C51 1.393(4)
C49 H49 0.9500
C40 H40 0.9500
C35 C34 1.394(4)
C35 H35 0.9500
C30 C29 1.384(4)
C30 H30 0.9500
N8 C56 1.121(4)
C34 H34 0.9500
C51 H51 0.9500
C29 C28 1.385(5)
C29 H29 0.9500
C27 C28 1.370(4)
C27 H27 0.9500
N7 C54 1.118(4)
C56 C55 1.458(5)
C28 H28 0.9500
C54 C53 1.450(4)
C80 H80A 0.9800
C80 H80B 0.9800
C80 H80C 0.9800
C53 H53A 0.9800
C53 H53B 0.9800
C53 H53C 0.9800
C55 H55A 0.9800
C55 H55B 0.9800
C55 H55C 0.9800
